data_7000396
loop_
_publ_author_name
'Agostinho, Magno'
'Rosa, Vitor'
'Avil\'es, Teresa'
'Welter, Richard'
'Braunstein, Pierre'

_publ_section_title
;
 Synthesis and characterization of Co and Ni complexes stabilized by
 keto- and acetamide-derived P,O-type phosphine ligands
;
_journal_issue 5
_journal_name_full 'Dalton Transactions'
_journal_page_first 814
_journal_page_last 822
_journal_paper_doi 10.1039/b814284j
_journal_year 2009
_chemical_formula_moiety 'C28 H26 N2 Ni O2 P2'
_chemical_formula_sum 'C28 H26 N2 Ni O2 P2'
_chemical_formula_weight 543.16
_chemical_name_systematic
;
?
;
_space_group_IT_number 15
_symmetry_cell_setting monoclinic
_symmetry_space_group_name_Hall '-C 2yc'
_symmetry_space_group_name_H-M 'C 1 2/c 1'
_atom_sites_solution_hydrogens geom
_atom_sites_solution_primary direct
_atom_sites_solution_secondary difmap
_audit_creation_method SHELXL-97
_cell_angle_alpha 90.000(7)
_cell_angle_beta 112.010(9)
_cell_angle_gamma 90.000(5)
_cell_formula_units_Z 4
_cell_length_a 15.5110(8)
_cell_length_b 8.9890(12)
_cell_length_c 19.733(3)
_cell_measurement_reflns_used 2183
_cell_measurement_temperature 173(2)
_cell_measurement_theta_max 29.131
_cell_measurement_theta_min 1.018
_cell_volume 2550.8(6)
_computing_cell_refinement 'Denzo (Nonius B.V., 1998)'
_computing_data_collection 'Collect (Nonius B.V., 1998)'
_computing_data_reduction 'Denzo (Nonius B.V., 1998)'
_computing_molecular_graphics 'PLATON 98 (Spek, 1998)'
_computing_publication_material 'SHELXL-97 (Sheldrick, 1997)'
_computing_structure_refinement 'SHELXL-97 (Sheldrick, 1997)'
_computing_structure_solution 'SHELXS-97 (Sheldrick, 1997)'
_diffrn_ambient_temperature 173(2)
_diffrn_measured_fraction_theta_full 0.984
_diffrn_measured_fraction_theta_max 0.984
_diffrn_measurement_device_type KappaCCD
_diffrn_measurement_method '\f scans'
_diffrn_radiation_monochromator graphite
_diffrn_radiation_source 'fine-focus sealed tube'
_diffrn_radiation_type MoK\a
_diffrn_radiation_wavelength 0.71073
_diffrn_reflns_av_R_equivalents 0.0253
_diffrn_reflns_av_sigmaI/netI 0.0675
_diffrn_reflns_limit_h_max 21
_diffrn_reflns_limit_h_min -21
_diffrn_reflns_limit_k_max 10
_diffrn_reflns_limit_k_min -12
_diffrn_reflns_limit_l_max 26
_diffrn_reflns_limit_l_min -26
_diffrn_reflns_number 5084
_diffrn_reflns_theta_full 29.11
_diffrn_reflns_theta_max 29.11
_diffrn_reflns_theta_min 2.83
_exptl_absorpt_coefficient_mu 0.915
_exptl_absorpt_correction_type none
_exptl_crystal_colour yellow
_exptl_crystal_density_diffrn 1.414
_exptl_crystal_density_method 'not measured'
_exptl_crystal_description prism
_exptl_crystal_F_000 1128
_exptl_crystal_size_max 0.10
_exptl_crystal_size_mid 0.09
_exptl_crystal_size_min 0.08
_refine_diff_density_max 0.453
_refine_diff_density_min -0.697
_refine_diff_density_rms 0.165
_refine_ls_extinction_method none
_refine_ls_goodness_of_fit_ref 1.139
_refine_ls_hydrogen_treatment constr
_refine_ls_matrix_type full
_refine_ls_number_parameters 159
_refine_ls_number_reflns 3377
_refine_ls_number_restraints 0
_refine_ls_restrained_S_all 1.139
_refine_ls_R_factor_all 0.0576
_refine_ls_R_factor_gt 0.0408
_refine_ls_shift/su_max 0.001
_refine_ls_shift/su_mean 0.000
_refine_ls_structure_factor_coef Fsqd
_refine_ls_weighting_details 'calc w=1/[\s^2^(Fo^2^)+(0.0401P)^2^+0.7388P] where P=(Fo^2^+2Fc^2^)/3'
_refine_ls_weighting_scheme calc
_refine_ls_wR_factor_gt 0.1039
_refine_ls_wR_factor_ref 0.1110
_reflns_number_gt 2742
_reflns_number_total 3377
_reflns_threshold_expression >2sigma(I)
_cod_data_source_file b814284j.txt
_cod_data_source_block Complex7
_cod_original_cell_volume 2550.8(5)
_cod_original_sg_symbol_H-M C2/c
_cod_database_code 7000396

loop_
_symmetry_equiv_pos_as_xyz
'x, y, z'
'-x, y, -z+1/2'
'x+1/2, y+1/2, z'
'-x+1/2, y+1/2, -z+1/2'
'-x, -y, -z'
'x, -y, z-1/2'
'-x+1/2, -y+1/2, -z'
'x+1/2, -y+1/2, z-1/2'

loop_
_atom_site_label
_atom_site_type_symbol
_atom_site_fract_x
_atom_site_fract_y
_atom_site_fract_z
_atom_site_U_iso_or_equiv
_atom_site_adp_type
_atom_site_occupancy
_atom_site_symmetry_multiplicity
_atom_site_calc_flag
_atom_site_refinement_flags
_atom_site_disorder_assembly
_atom_site_disorder_group
Ni1 Ni 0.5000 0.41711(4) 0.2500 0.01995(12) Uani 1 2 d S . .
P1 P 0.49053(3) 0.27166(6) 0.16081(3) 0.02112(14) Uani 1 1 d . . .
O1 O 0.49245(10) 0.56877(15) 0.18159(8) 0.0265(3) Uani 1 1 d . . .
N1 N 0.46810(13) 0.39210(19) 0.09076(9) 0.0255(4) Uani 1 1 d . . .
C1 C 0.46838(17) 0.6548(2) 0.06237(12) 0.0351(5) Uani 1 1 d . . .
H1A H 0.4056 0.6970 0.0464 0.053 Uiso 1 1 calc . . .
H1B H 0.4797 0.6172 0.0198 0.053 Uiso 1 1 calc . . .
H1C H 0.5142 0.7320 0.0867 0.053 Uiso 1 1 calc . . .
C2 C 0.47698(14) 0.5298(2) 0.11466(11) 0.0246(4) Uani 1 1 d . . .
C4 C 0.67594(14) 0.1743(2) 0.22284(12) 0.0292(5) Uani 1 1 d . . .
H4 H 0.6798 0.2270 0.2656 0.035 Uiso 1 1 calc . . .
C5 C 0.75368(15) 0.1015(3) 0.22034(14) 0.0356(5) Uani 1 1 d . . .
H5 H 0.8105 0.1036 0.2616 0.043 Uiso 1 1 calc . . .
C6 C 0.74872(16) 0.0261(3) 0.15811(15) 0.0401(6) Uani 1 1 d . . .
H6 H 0.8022 -0.0230 0.1566 0.048 Uiso 1 1 calc . . .
C7 C 0.66626(17) 0.0218(3) 0.09803(14) 0.0404(6) Uani 1 1 d . . .
H7 H 0.6630 -0.0301 0.0552 0.048 Uiso 1 1 calc . . .
C8 C 0.58833(16) 0.0931(2) 0.10024(13) 0.0336(5) Uani 1 1 d . . .
H8 H 0.5316 0.0896 0.0589 0.040 Uiso 1 1 calc . . .
C3 C 0.59258(14) 0.1701(2) 0.16271(11) 0.0244(4) Uani 1 1 d . . .
C14 C 0.30827(14) 0.1748(2) 0.08897(11) 0.0280(5) Uani 1 1 d . . .
H14 H 0.2954 0.2730 0.0700 0.034 Uiso 1 1 calc . . .
C9 C 0.39925(13) 0.1338(2) 0.13192(11) 0.0237(4) Uani 1 1 d . . .
C10 C 0.41696(15) -0.0117(2) 0.15763(11) 0.0282(5) Uani 1 1 d . . .
H10 H 0.4789 -0.0420 0.1853 0.034 Uiso 1 1 calc . . .
C11 C 0.34491(17) -0.1124(3) 0.14312(13) 0.0360(5) Uani 1 1 d . . .
H11 H 0.3575 -0.2110 0.1616 0.043 Uiso 1 1 calc . . .
C12 C 0.25470(17) -0.0705(3) 0.10186(14) 0.0384(6) Uani 1 1 d . . .
H12 H 0.2052 -0.1395 0.0927 0.046 Uiso 1 1 calc . . .
C13 C 0.23657(16) 0.0722(3) 0.07392(13) 0.0359(5) Uani 1 1 d . . .
H13 H 0.1748 0.1002 0.0443 0.043 Uiso 1 1 calc . . .

loop_
_atom_site_aniso_label
_atom_site_aniso_U_11
_atom_site_aniso_U_22
_atom_site_aniso_U_33
_atom_site_aniso_U_23
_atom_site_aniso_U_13
_atom_site_aniso_U_12
Ni1 0.0213(2) 0.0186(2) 0.0198(2) 0.000 0.00755(15) 0.000
P1 0.0218(3) 0.0200(3) 0.0211(3) -0.00051(19) 0.0075(2) 0.0008(2)
O1 0.0359(9) 0.0218(7) 0.0224(7) 0.0025(6) 0.0116(6) 0.0009(6)
N1 0.0320(10) 0.0237(8) 0.0204(8) 0.0002(7) 0.0093(7) 0.0016(8)
C1 0.0533(15) 0.0264(11) 0.0289(12) 0.0027(9) 0.0192(11) 0.0000(11)
C2 0.0240(10) 0.0276(10) 0.0227(10) 0.0027(8) 0.0094(8) 0.0012(9)
C4 0.0250(11) 0.0340(12) 0.0291(11) 0.0023(9) 0.0108(9) 0.0010(10)
C5 0.0222(11) 0.0399(13) 0.0434(14) 0.0100(11) 0.0107(10) 0.0040(10)
C6 0.0321(13) 0.0324(12) 0.0617(17) 0.0007(12) 0.0244(12) 0.0037(11)
C7 0.0360(13) 0.0372(13) 0.0538(15) -0.0144(12) 0.0236(12) -0.0013(11)
C8 0.0306(12) 0.0335(12) 0.0370(13) -0.0093(10) 0.0131(10) 0.0001(10)
C3 0.0248(10) 0.0209(10) 0.0286(11) 0.0010(8) 0.0111(8) 0.0002(8)
C14 0.0260(10) 0.0304(11) 0.0263(11) -0.0014(9) 0.0083(8) 0.0009(9)
C9 0.0249(10) 0.0242(10) 0.0224(10) -0.0045(8) 0.0093(8) -0.0017(9)
C10 0.0288(11) 0.0269(11) 0.0288(11) -0.0002(9) 0.0104(9) 0.0013(9)
C11 0.0407(13) 0.0281(11) 0.0400(13) 0.0005(10) 0.0162(11) -0.0055(10)
C12 0.0347(13) 0.0401(14) 0.0403(14) -0.0062(11) 0.0139(11) -0.0154(11)
C13 0.0251(11) 0.0455(14) 0.0326(12) -0.0038(10) 0.0057(9) -0.0040(11)

loop_
_atom_type_symbol
_atom_type_description
_atom_type_scat_dispersion_real
_atom_type_scat_dispersion_imag
_atom_type_scat_source
C C 0.0033 0.0016 'International Tables Vol C Tables 4.2.6.8 and 6.1.1.4'
H H 0.0000 0.0000 'International Tables Vol C Tables 4.2.6.8 and 6.1.1.4'
N N 0.0061 0.0033 'International Tables Vol C Tables 4.2.6.8 and 6.1.1.4'
O O 0.0106 0.0060 'International Tables Vol C Tables 4.2.6.8 and 6.1.1.4'
P P 0.1023 0.0942 'International Tables Vol C Tables 4.2.6.8 and 6.1.1.4'
Ni Ni 0.3393 1.1124 'International Tables Vol C Tables 4.2.6.8 and 6.1.1.4'

loop_
_geom_angle_atom_site_label_1
_geom_angle_atom_site_label_2
_geom_angle_atom_site_label_3
_geom_angle
_geom_angle_site_symmetry_1
_geom_angle_site_symmetry_3
_geom_angle_publ_flag
O1 Ni1 O1 87.75(9) 2_655 . ?
O1 Ni1 P1 83.52(5) 2_655 2_655 ?
O1 Ni1 P1 171.27(5) . 2_655 ?
O1 Ni1 P1 171.27(5) 2_655 . ?
O1 Ni1 P1 83.52(5) . . ?
P1 Ni1 P1 105.21(3) 2_655 . ?
N1 P1 C9 106.58(9) . . ?
N1 P1 C3 104.50(9) . . ?
C9 P1 C3 103.64(9) . . ?
N1 P1 Ni1 102.13(6) . . ?
C9 P1 Ni1 118.69(7) . . ?
C3 P1 Ni1 119.78(7) . . ?
C2 O1 Ni1 118.03(13) . . ?
C2 N1 P1 110.43(14) . . ?
C2 C1 H1A 109.5 . . ?
C2 C1 H1B 109.5 . . ?
H1A C1 H1B 109.5 . . ?
C2 C1 H1C 109.5 . . ?
H1A C1 H1C 109.5 . . ?
H1B C1 H1C 109.5 . . ?
O1 C2 N1 125.02(18) . . ?
O1 C2 C1 115.67(19) . . ?
N1 C2 C1 119.31(19) . . ?
C5 C4 C3 119.9(2) . . ?
C5 C4 H4 120.0 . . ?
C3 C4 H4 120.0 . . ?
C6 C5 C4 120.2(2) . . ?
C6 C5 H5 119.9 . . ?
C4 C5 H5 119.9 . . ?
C5 C6 C7 120.2(2) . . ?
C5 C6 H6 119.9 . . ?
C7 C6 H6 119.9 . . ?
C6 C7 C8 119.9(2) . . ?
C6 C7 H7 120.0 . . ?
C8 C7 H7 120.0 . . ?
C7 C8 C3 120.4(2) . . ?
C7 C8 H8 119.8 . . ?
C3 C8 H8 119.8 . . ?
C4 C3 C8 119.30(19) . . ?
C4 C3 P1 121.92(16) . . ?
C8 C3 P1 118.66(16) . . ?
C13 C14 C9 120.1(2) . . ?
C13 C14 H14 120.0 . . ?
C9 C14 H14 120.0 . . ?
C10 C9 C14 119.03(19) . . ?
C10 C9 P1 120.36(15) . . ?
C14 C9 P1 120.35(16) . . ?
C11 C10 C9 120.4(2) . . ?
C11 C10 H10 119.8 . . ?
C9 C10 H10 119.8 . . ?
C12 C11 C10 120.3(2) . . ?
C12 C11 H11 119.8 . . ?
C10 C11 H11 119.8 . . ?
C11 C12 C13 119.9(2) . . ?
C11 C12 H12 120.1 . . ?
C13 C12 H12 120.1 . . ?
C12 C13 C14 120.3(2) . . ?
C12 C13 H13 119.9 . . ?
C14 C13 H13 119.9 . . ?

loop_
_geom_bond_atom_site_label_1
_geom_bond_atom_site_label_2
_geom_bond_distance
_geom_bond_site_symmetry_2
_geom_bond_publ_flag
Ni1 O1 1.8911(14) 2_655 ?
Ni1 O1 1.8911(14) . ?
Ni1 P1 2.1527(6) 2_655 ?
Ni1 P1 2.1529(6) . ?
P1 N1 1.6862(18) . ?
P1 C9 1.805(2) . ?
P1 C3 1.816(2) . ?
O1 C2 1.299(2) . ?
N1 C2 1.313(3) . ?
C1 C2 1.497(3) . ?
C1 H1A 0.9800 . ?
C1 H1B 0.9800 . ?
C1 H1C 0.9800 . ?
C4 C5 1.389(3) . ?
C4 C3 1.390(3) . ?
C4 H4 0.9500 . ?
C5 C6 1.379(4) . ?
C5 H5 0.9500 . ?
C6 C7 1.381(3) . ?
C6 H6 0.9500 . ?
C7 C8 1.383(3) . ?
C7 H7 0.9500 . ?
C8 C3 1.393(3) . ?
C8 H8 0.9500 . ?
C14 C13 1.388(3) . ?
C14 C9 1.396(3) . ?
C14 H14 0.9500 . ?
C9 C10 1.393(3) . ?
C10 C11 1.382(3) . ?
C10 H10 0.9500 . ?
C11 C12 1.382(3) . ?
C11 H11 0.9500 . ?
C12 C13 1.383(3) . ?
C12 H12 0.9500 . ?
C13 H13 0.9500 . ?

loop_
_geom_torsion_atom_site_label_1
_geom_torsion_atom_site_label_2
_geom_torsion_atom_site_label_3
_geom_torsion_atom_site_label_4
_geom_torsion
_geom_torsion_site_symmetry_1
_geom_torsion_site_symmetry_2
_geom_torsion_site_symmetry_3
_geom_torsion_site_symmetry_4
_geom_torsion_publ_flag
O1 Ni1 P1 N1 -8.6(3) 2_655 . . . ?
O1 Ni1 P1 N1 -7.60(8) . . . . ?
P1 Ni1 P1 N1 172.27(7) 2_655 . . . ?
O1 Ni1 P1 C9 -125.4(3) 2_655 . . . ?
O1 Ni1 P1 C9 -124.37(9) . . . . ?
P1 Ni1 P1 C9 55.51(8) 2_655 . . . ?
O1 Ni1 P1 C3 106.1(3) 2_655 . . . ?
O1 Ni1 P1 C3 107.11(9) . . . . ?
P1 Ni1 P1 C3 -73.02(8) 2_655 . . . ?
O1 Ni1 O1 C2 -174.01(17) 2_655 . . . ?
P1 Ni1 O1 C2 -173.1(2) 2_655 . . . ?
P1 Ni1 O1 C2 6.14(14) . . . . ?
C9 P1 N1 C2 134.09(15) . . . . ?
C3 P1 N1 C2 -116.58(16) . . . . ?
Ni1 P1 N1 C2 8.90(15) . . . . ?
Ni1 O1 C2 N1 -1.6(3) . . . . ?
Ni1 O1 C2 C1 177.93(14) . . . . ?
P1 N1 C2 O1 -5.8(3) . . . . ?
P1 N1 C2 C1 174.66(16) . . . . ?
C3 C4 C5 C6 0.6(3) . . . . ?
C4 C5 C6 C7 -0.4(4) . . . . ?
C5 C6 C7 C8 -0.1(4) . . . . ?
C6 C7 C8 C3 0.3(4) . . . . ?
C5 C4 C3 C8 -0.4(3) . . . . ?
C5 C4 C3 P1 -176.47(17) . . . . ?
C7 C8 C3 C4 -0.1(3) . . . . ?
C7 C8 C3 P1 176.12(19) . . . . ?
N1 P1 C3 C4 118.33(18) . . . . ?
C9 P1 C3 C4 -130.21(18) . . . . ?
Ni1 P1 C3 C4 4.9(2) . . . . ?
N1 P1 C3 C8 -57.76(19) . . . . ?
C9 P1 C3 C8 53.71(19) . . . . ?
Ni1 P1 C3 C8 -171.21(14) . . . . ?
C13 C14 C9 C10 1.6(3) . . . . ?
C13 C14 C9 P1 -172.60(18) . . . . ?
N1 P1 C9 C10 149.07(17) . . . . ?
C3 P1 C9 C10 39.13(19) . . . . ?
Ni1 P1 C9 C10 -96.55(17) . . . . ?
N1 P1 C9 C14 -36.80(19) . . . . ?
C3 P1 C9 C14 -146.74(17) . . . . ?
Ni1 P1 C9 C14 77.58(18) . . . . ?
C14 C9 C10 C11 -2.4(3) . . . . ?
P1 C9 C10 C11 171.76(18) . . . . ?
C9 C10 C11 C12 1.1(4) . . . . ?
C10 C11 C12 C13 1.1(4) . . . . ?
C11 C12 C13 C14 -1.9(4) . . . . ?
C9 C14 C13 C12 0.6(4) . . . . ?
